data_4120550
loop_
_publ_author_name
'Park, Sae Hume'
'Kwak, Jaesung'
'Shin, Kwangmin'
'Ryu, Jaeyune'
'Park, Yoonsu'
'Chang, Sukbok'

_publ_section_title
;
 Mechanistic studies of the rhodium-catalyzed direct C-h amination
 reaction using azides as the nitrogen source.
;
_journal_issue 6
_journal_name_full 'Journal of the American Chemical Society'
_journal_page_first 2492
_journal_page_last 2502
_journal_paper_doi 10.1021/ja411072a
_journal_volume 136
_journal_year 2014
_chemical_formula_moiety C30H36Cl2F6N2O4Rh1S1Sb1
_chemical_formula_sum 'C30 H36 Cl2 F6 N2 O4 Rh S Sb'
_chemical_formula_weight 930.23
_chemical_name_systematic
; 
 ? 
;
_space_group_IT_number 15
_symmetry_cell_setting monoclinic
_symmetry_space_group_name_Hall '-C 2yc'
_symmetry_space_group_name_H-M 'C 1 2/c 1'
_atom_sites_solution_hydrogens geom
_atom_sites_solution_primary direct
_atom_sites_solution_secondary difmap
_audit_creation_method SHELXL-97
_cell_angle_alpha 90.00
_cell_angle_beta 112.307(5)
_cell_angle_gamma 90.00
_cell_formula_units_Z 8
_cell_length_a 24.728(4)
_cell_length_b 10.6883(16)
_cell_length_c 28.583(4)
_cell_measurement_reflns_used 9978
_cell_measurement_temperature 296(2)
_cell_measurement_theta_max 29.88
_cell_measurement_theta_min 1.54
_cell_volume 6989.1(18)
_computing_cell_refinement 'Bruker APEX II'
_computing_data_collection 'Bruker APEX II'
_computing_data_reduction 'Bruker APEX II'
_computing_molecular_graphics ORTEP3
_computing_publication_material 'Bruker SHELXTL'
_computing_structure_refinement 'SHELXL-97 (Sheldrick, 1997)'
_computing_structure_solution 'SHELXS-97 (Sheldrick, 1990)'
_diffrn_ambient_temperature 296(2)
_diffrn_measured_fraction_theta_full 0.992
_diffrn_measured_fraction_theta_max 0.992
_diffrn_measurement_device_type 'CCD area detector'
_diffrn_measurement_method 'phi and omega scans'
_diffrn_radiation_monochromator graphite
_diffrn_radiation_source 'fine-focus sealed tube'
_diffrn_radiation_type MoK\a
_diffrn_radiation_wavelength 0.71073
_diffrn_reflns_av_R_equivalents 0.0371
_diffrn_reflns_av_sigmaI/netI 0.0310
_diffrn_reflns_limit_h_max 34
_diffrn_reflns_limit_h_min -34
_diffrn_reflns_limit_k_max 14
_diffrn_reflns_limit_k_min -14
_diffrn_reflns_limit_l_max 30
_diffrn_reflns_limit_l_min -40
_diffrn_reflns_number 56264
_diffrn_reflns_theta_full 29.88
_diffrn_reflns_theta_max 29.88
_diffrn_reflns_theta_min 1.54
_exptl_absorpt_coefficient_mu 1.527
_exptl_absorpt_correction_T_max 0.941
_exptl_absorpt_correction_T_min 0.930
_exptl_absorpt_correction_type multi-scan
_exptl_absorpt_process_details SADABS
_exptl_crystal_colour yellow
_exptl_crystal_density_diffrn 1.768
_exptl_crystal_density_method 'not measured'
_exptl_crystal_description Rod
_exptl_crystal_F_000 3696
_exptl_crystal_size_max 0.3
_exptl_crystal_size_mid 0.25
_exptl_crystal_size_min 0.2
_refine_diff_density_max 1.511
_refine_diff_density_min -1.072
_refine_diff_density_rms 0.146
_refine_ls_extinction_method none
_refine_ls_goodness_of_fit_ref 1.019
_refine_ls_hydrogen_treatment mixed
_refine_ls_matrix_type full
_refine_ls_number_parameters 439
_refine_ls_number_reflns 9978
_refine_ls_number_restraints 16
_refine_ls_restrained_S_all 1.026
_refine_ls_R_factor_all 0.0870
_refine_ls_R_factor_gt 0.0604
_refine_ls_shift/su_max 0.130
_refine_ls_shift/su_mean 0.005
_refine_ls_structure_factor_coef Fsqd
_refine_ls_weighting_details 'calc w=1/[\s^2^(Fo^2^)+(0.1182P)^2^+30.6327P] where P=(Fo^2^+2Fc^2^)/3'
_refine_ls_weighting_scheme calc
_refine_ls_wR_factor_gt 0.1804
_refine_ls_wR_factor_ref 0.2073
_reflns_number_gt 7109
_reflns_number_total 9978
_reflns_threshold_expression >2sigma(I)
_cod_data_source_file ja411072a_si_003.cif
_cod_data_source_block sbc002-1
_cod_depositor_comments
;
The following automatic conversions were performed:

'_symmetry_cell_setting' value 'Monoclinic' changed to 'monoclinic'
according to
/usr/data/users/saulius/automatic-downloads/current/ACS/lib/dictionaries/cif_core.dic
dictionary named 'cif_core.dic' version 2.4.2 from 2011-04-26.

Automatic conversion script
Id: cif_fix_values 2281 2013-09-26 08:29:07Z andrius 
;
_cod_original_cell_volume 6989.0(18)
_cod_original_sg_symbol_H-M C2/c
_cod_database_code 4120550

loop_
_symmetry_equiv_pos_as_xyz
'x, y, z'
'-x, y, -z+1/2'
'x+1/2, y+1/2, z'
'-x+1/2, y+1/2, -z+1/2'
'-x, -y, -z'
'x, -y, z-1/2'
'-x+1/2, -y+1/2, -z'
'x+1/2, -y+1/2, z-1/2'

loop_
_atom_site_label
_atom_site_type_symbol
_atom_site_fract_x
_atom_site_fract_y
_atom_site_fract_z
_atom_site_U_iso_or_equiv
_atom_site_adp_type
_atom_site_occupancy
_atom_site_symmetry_multiplicity
_atom_site_calc_flag
_atom_site_refinement_flags
Rh Rh 0.252671(15) 0.19116(3) 0.163119(13) 0.03782(12) Uani 1 1 d .
N1 N 0.19314(18) 0.3370(4) 0.12871(16) 0.0431(9) Uani 1 1 d .
N2 N 0.17372(17) 0.0947(4) 0.15202(15) 0.0426(9) Uani 1 1 d .
O1 O 0.24753(17) 0.2682(4) 0.23228(14) 0.0509(8) Uani 1 1 d D
O2 O 0.0695(2) -0.1636(5) 0.0095(2) 0.0832(15) Uani 1 1 d .
O3 O 0.16162(16) -0.1204(3) 0.18739(15) 0.0535(9) Uani 1 1 d .
O4 O 0.19769(18) 0.0584(4) 0.24226(14) 0.0566(10) Uani 1 1 d .
S S 0.15944(5) 0.01456(11) 0.19265(4) 0.0426(3) Uani 1 1 d .
C1 C 0.1382(2) 0.0816(5) 0.09969(18) 0.0423(10) Uani 1 1 d .
C2 C 0.1179(2) -0.0338(5) 0.0777(2) 0.0520(12) Uani 1 1 d .
H2 H 0.1257 -0.1052 0.0979 0.062 Uiso 1 1 calc R
C3 C 0.0858(3) -0.0441(6) 0.0259(2) 0.0606(14) Uani 1 1 d .
C4 C 0.0741(3) 0.0600(7) -0.0043(2) 0.0695(18) Uani 1 1 d .
H4 H 0.0535 0.0529 -0.0389 0.083 Uiso 1 1 calc R
C5 C 0.0932(3) 0.1754(6) 0.0171(2) 0.0622(15) Uani 1 1 d .
H5 H 0.0850 0.2459 -0.0035 0.075 Uiso 1 1 calc R
C6 C 0.1249(2) 0.1892(5) 0.06942(18) 0.0452(10) Uani 1 1 d .
C7 C 0.1416(2) 0.3168(5) 0.0894(2) 0.0473(11) Uani 1 1 d .
C8 C 0.1042(3) 0.4185(6) 0.0685(3) 0.0654(16) Uani 1 1 d .
H8 H 0.0686 0.4048 0.0420 0.078 Uiso 1 1 calc R
C9 C 0.1192(3) 0.5377(6) 0.0866(3) 0.0723(18) Uani 1 1 d .
H9 H 0.0945 0.6049 0.0725 0.087 Uiso 1 1 calc R
C10 C 0.1726(4) 0.5551(6) 0.1270(3) 0.0746(19) Uani 1 1 d .
H10 H 0.1842 0.6346 0.1401 0.090 Uiso 1 1 calc R
C11 C 0.2078(3) 0.4534(5) 0.1469(2) 0.0570(13) Uani 1 1 d .
H11 H 0.2431 0.4656 0.1740 0.068 Uiso 1 1 calc R
C12 C 0.0872(2) 0.0539(5) 0.1842(2) 0.0469(11) Uani 1 1 d .
C13 C 0.0754(3) 0.1751(6) 0.1932(3) 0.0672(17) Uani 1 1 d .
H13 H 0.1049 0.2349 0.2026 0.081 Uiso 1 1 calc R
C14 C 0.0193(3) 0.2076(7) 0.1882(4) 0.079(2) Uani 1 1 d .
H14 H 0.0118 0.2897 0.1947 0.095 Uiso 1 1 calc R
C15 C -0.0253(3) 0.1226(7) 0.1740(3) 0.0694(17) Uani 1 1 d .
C16 C -0.0137(3) 0.0024(6) 0.1622(3) 0.0673(16) Uani 1 1 d .
H16 H -0.0441 -0.0551 0.1501 0.081 Uiso 1 1 calc R
C17 C 0.0428(2) -0.0340(5) 0.1682(2) 0.0564(13) Uani 1 1 d .
H17 H 0.0505 -0.1159 0.1616 0.068 Uiso 1 1 calc R
C18 C -0.0856(4) 0.1637(9) 0.1686(4) 0.098(3) Uani 1 1 d .
H18A H -0.0883 0.2532 0.1659 0.147 Uiso 1 1 calc R
H18B H -0.0930 0.1374 0.1978 0.147 Uiso 1 1 calc R
H18C H -0.1140 0.1267 0.1388 0.147 Uiso 1 1 calc R
C19 C 0.3450(2) 0.2184(6) 0.1805(2) 0.0560(13) Uani 1 1 d .
C20 C 0.3139(2) 0.2356(6) 0.1282(2) 0.0523(12) Uani 1 1 d .
C21 C 0.2832(2) 0.1226(6) 0.1079(2) 0.0545(13) Uani 1 1 d .
C22 C 0.2986(3) 0.0311(6) 0.1482(3) 0.0597(14) Uani 1 1 d .
C23 C 0.3346(2) 0.0924(6) 0.1932(2) 0.0587(14) Uani 1 1 d .
C24 C 0.3854(3) 0.3092(9) 0.2178(3) 0.085(2) Uani 1 1 d .
H24A H 0.4242 0.3002 0.2180 0.128 Uiso 1 1 calc R
H24B H 0.3860 0.2923 0.2509 0.128 Uiso 1 1 calc R
H24C H 0.3719 0.3931 0.2081 0.128 Uiso 1 1 calc R
C25 C 0.3128(4) 0.3539(8) 0.0994(4) 0.090(2) Uani 1 1 d .
H25A H 0.3233 0.4235 0.1223 0.134 Uiso 1 1 calc R
H25B H 0.2743 0.3665 0.0743 0.134 Uiso 1 1 calc R
H25C H 0.3403 0.3472 0.0831 0.134 Uiso 1 1 calc R
C26 C 0.2502(4) 0.0984(10) 0.0530(3) 0.089(3) Uani 1 1 d .
H26A H 0.2178 0.1552 0.0403 0.134 Uiso 1 1 calc R
H26B H 0.2359 0.0139 0.0484 0.134 Uiso 1 1 calc R
H26C H 0.2755 0.1103 0.0349 0.134 Uiso 1 1 calc R
C27 C 0.2784(4) -0.1015(7) 0.1421(4) 0.097(3) Uani 1 1 d .
H27A H 0.2982 -0.1474 0.1245 0.145 Uiso 1 1 calc R
H27B H 0.2370 -0.1043 0.1230 0.145 Uiso 1 1 calc R
H27C H 0.2869 -0.1382 0.1748 0.145 Uiso 1 1 calc R
C28 C 0.3613(4) 0.0328(11) 0.2449(3) 0.101(3) Uani 1 1 d .
H28A H 0.3344 -0.0269 0.2490 0.152 Uiso 1 1 calc R
H28B H 0.3695 0.0962 0.2705 0.152 Uiso 1 1 calc R
H28C H 0.3969 -0.0090 0.2481 0.152 Uiso 1 1 calc R
C34 C 0.0385(4) -0.1836(10) -0.0428(3) 0.102(3) Uani 1 1 d .
H34A H 0.0014 -0.1415 -0.0535 0.153 Uiso 1 1 calc R
H34B H 0.0322 -0.2716 -0.0493 0.153 Uiso 1 1 calc R
H34C H 0.0607 -0.1511 -0.0613 0.153 Uiso 1 1 calc R
Sb Sb 0.96382(2) 0.57423(5) 0.11481(2) 0.07551(18) Uani 1 1 d .
F1 F 1.0251(4) 0.4714(11) 0.1431(4) 0.205(5) Uani 1 1 d .
F2 F 0.9125(5) 0.4679(10) 0.1224(6) 0.243(7) Uani 1 1 d .
F3 F 0.9636(7) 0.618(2) 0.1747(5) 0.365(13) Uani 1 1 d .
F4 F 1.0155(7) 0.6871(9) 0.1128(9) 0.336(12) Uani 1 1 d .
F5 F 0.9667(4) 0.5376(14) 0.0548(3) 0.224(6) Uani 1 1 d .
F6 F 0.9041(6) 0.6806(12) 0.0863(6) 0.306(10) Uani 1 1 d .
C51 C 0.2484(5) 0.6522(8) 0.0409(3) 0.096(3) Uani 1 1 d D
H51A H 0.2520 0.7004 0.0707 0.115 Uiso 1 1 calc R
H51B H 0.2547 0.5660 0.0524 0.115 Uiso 1 1 calc R
Cl1 Cl 0.2992(5) 0.6804(11) 0.0346(5) 0.360(6) Uani 1 1 d DU
Cl2 Cl 0.1807(10) 0.656(5) 0.009(2) 1.23(3) Uani 1 1 d DU
H101 H 0.279(2) 0.286(7) 0.2600(17) 0.07(2) Uiso 1 1 d D
H102 H 0.228(3) 0.216(6) 0.245(3) 0.08(2) Uiso 1 1 d D

loop_
_atom_site_aniso_label
_atom_site_aniso_U_11
_atom_site_aniso_U_22
_atom_site_aniso_U_33
_atom_site_aniso_U_23
_atom_site_aniso_U_13
_atom_site_aniso_U_12
Rh 0.03690(19) 0.03871(19) 0.03475(19) -0.00089(13) 0.01013(14) -0.00068(13)
N1 0.045(2) 0.0391(19) 0.045(2) 0.0022(16) 0.0169(17) 0.0031(16)
N2 0.0400(19) 0.043(2) 0.0358(19) 0.0049(16) 0.0047(15) -0.0069(16)
O1 0.053(2) 0.054(2) 0.0434(19) -0.0119(16) 0.0160(16) -0.0125(17)
O2 0.088(3) 0.072(3) 0.069(3) -0.025(2) 0.007(3) -0.019(3)
O3 0.051(2) 0.0405(18) 0.059(2) 0.0124(16) 0.0102(17) 0.0038(15)
O4 0.056(2) 0.063(2) 0.0383(18) 0.0084(16) 0.0040(16) -0.0107(18)
S 0.0393(5) 0.0397(5) 0.0407(6) 0.0077(4) 0.0060(4) -0.0022(4)
C1 0.036(2) 0.046(2) 0.038(2) 0.0009(18) 0.0049(18) -0.0033(18)
C2 0.053(3) 0.047(3) 0.045(3) -0.004(2) 0.007(2) -0.003(2)
C3 0.054(3) 0.066(3) 0.050(3) -0.014(3) 0.006(2) -0.006(3)
C4 0.068(4) 0.082(4) 0.038(3) -0.005(3) -0.002(3) 0.003(3)
C5 0.065(4) 0.061(3) 0.044(3) 0.007(2) 0.003(3) 0.005(3)
C6 0.043(2) 0.047(2) 0.039(2) 0.0038(19) 0.0073(19) 0.0032(19)
C7 0.048(3) 0.047(3) 0.044(3) 0.005(2) 0.014(2) 0.004(2)
C8 0.058(3) 0.057(3) 0.073(4) 0.012(3) 0.015(3) 0.010(3)
C9 0.072(4) 0.054(3) 0.089(5) 0.013(3) 0.029(4) 0.020(3)
C10 0.102(6) 0.039(3) 0.090(5) 0.004(3) 0.045(4) 0.005(3)
C11 0.071(4) 0.043(3) 0.054(3) -0.004(2) 0.021(3) -0.009(2)
C12 0.046(2) 0.043(2) 0.051(3) 0.007(2) 0.018(2) 0.0003(19)
C13 0.064(4) 0.046(3) 0.099(5) -0.002(3) 0.038(4) -0.004(2)
C14 0.068(4) 0.054(4) 0.120(6) 0.008(4) 0.040(4) 0.008(3)
C15 0.061(3) 0.065(4) 0.088(5) 0.025(3) 0.035(3) 0.013(3)
C16 0.050(3) 0.062(4) 0.089(5) 0.013(3) 0.026(3) -0.006(3)
C17 0.049(3) 0.041(3) 0.070(4) 0.004(2) 0.013(3) -0.002(2)
C18 0.066(4) 0.101(6) 0.139(8) 0.020(6) 0.051(5) 0.021(4)
C19 0.040(2) 0.076(4) 0.054(3) -0.012(3) 0.020(2) -0.007(2)
C20 0.051(3) 0.062(3) 0.052(3) 0.008(2) 0.029(2) 0.006(2)
C21 0.050(3) 0.066(3) 0.051(3) -0.009(3) 0.023(2) 0.003(2)
C22 0.050(3) 0.053(3) 0.078(4) -0.004(3) 0.027(3) 0.009(2)
C23 0.044(3) 0.074(4) 0.060(3) 0.012(3) 0.021(2) 0.016(3)
C24 0.060(4) 0.113(6) 0.086(5) -0.042(5) 0.032(4) -0.027(4)
C25 0.102(6) 0.080(5) 0.111(6) 0.034(5) 0.068(5) 0.015(4)
C26 0.074(4) 0.139(8) 0.056(4) -0.030(4) 0.025(3) 0.001(5)
C27 0.090(5) 0.048(3) 0.167(9) -0.016(5) 0.065(6) 0.006(3)
C28 0.067(4) 0.151(9) 0.074(5) 0.044(5) 0.012(4) 0.038(5)
C34 0.096(6) 0.120(7) 0.073(5) -0.046(5) 0.012(4) -0.030(5)
Sb 0.0906(4) 0.0641(3) 0.0871(4) 0.0103(2) 0.0510(3) 0.0131(2)
F1 0.149(7) 0.284(12) 0.206(9) 0.147(9) 0.093(7) 0.101(7)
F2 0.166(9) 0.169(8) 0.43(2) 0.090(11) 0.157(12) 0.000(7)
F3 0.264(15) 0.68(4) 0.203(12) -0.154(18) 0.150(12) 0.04(2)
F4 0.344(17) 0.139(8) 0.71(3) -0.155(13) 0.41(2) -0.106(9)
F5 0.188(9) 0.391(17) 0.089(5) 0.025(7) 0.048(5) 0.133(10)
F6 0.327(14) 0.326(15) 0.415(18) 0.269(15) 0.311(15) 0.257(13)
C51 0.157(9) 0.066(4) 0.050(4) -0.006(3) 0.023(4) 0.032(5)
Cl1 0.362(6) 0.357(6) 0.358(6) -0.002(2) 0.134(3) 0.001(2)
Cl2 1.23(3) 1.23(3) 1.23(3) 0.0000(10) 0.465(10) 0.0000(10)

loop_
_atom_type_symbol
_atom_type_description
_atom_type_scat_dispersion_real
_atom_type_scat_dispersion_imag
_atom_type_scat_source
C C 0.0033 0.0016 'International Tables Vol C Tables 4.2.6.8 and 6.1.1.4'
H H 0.0000 0.0000 'International Tables Vol C Tables 4.2.6.8 and 6.1.1.4'
N N 0.0061 0.0033 'International Tables Vol C Tables 4.2.6.8 and 6.1.1.4'
O O 0.0106 0.0060 'International Tables Vol C Tables 4.2.6.8 and 6.1.1.4'
Cl Cl 0.1484 0.1585 'International Tables Vol C Tables 4.2.6.8 and 6.1.1.4'
Rh Rh -1.1178 0.9187 'International Tables Vol C Tables 4.2.6.8 and 6.1.1.4'
Sb Sb -0.5866 1.5461 'International Tables Vol C Tables 4.2.6.8 and 6.1.1.4'
F F 0.0171 0.0103 'International Tables Vol C Tables 4.2.6.8 and 6.1.1.4'
S S 0.1246 0.1234 'International Tables Vol C Tables 4.2.6.8 and 6.1.1.4'

loop_
_geom_angle_atom_site_label_1
_geom_angle_atom_site_label_2
_geom_angle_atom_site_label_3
_geom_angle
_geom_angle_site_symmetry_3
N1 Rh N2 81.38(16) .
N1 Rh C21 106.9(2) .
N2 Rh C21 106.8(2) .
N1 Rh C23 158.6(2) .
N2 Rh C23 119.6(2) .
C21 Rh C23 65.3(2) .
N1 Rh C20 96.30(19) .
N2 Rh C20 143.6(2) .
C21 Rh C20 38.9(2) .
C23 Rh C20 64.8(2) .
N1 Rh C19 119.7(2) .
N2 Rh C19 158.5(2) .
C21 Rh C19 64.9(2) .
C23 Rh C19 39.1(2) .
C20 Rh C19 38.1(2) .
N1 Rh O1 82.75(16) .
N2 Rh O1 87.26(15) .
C21 Rh O1 163.83(19) .
C23 Rh O1 101.0(2) .
C20 Rh O1 128.74(19) .
C19 Rh O1 99.17(18) .
C11 N1 C7 119.9(5) .
C11 N1 Rh 117.7(4) .
C7 N1 Rh 122.4(3) .
C1 N2 S 119.7(3) .
C1 N2 Rh 111.7(3) .
S N2 Rh 126.9(2) .
C3 O2 C34 118.2(6) .
O4 S O3 112.7(2) .
O4 S N2 107.3(2) .
O3 S N2 115.6(2) .
O4 S C12 107.9(3) .
O3 S C12 107.4(2) .
N2 S C12 105.5(2) .
C2 C1 C6 119.3(4) .
C2 C1 N2 122.3(4) .
C6 C1 N2 118.3(4) .
C1 C2 C3 120.8(5) .
O2 C3 C4 125.5(5) .
O2 C3 C2 114.3(6) .
C4 C3 C2 120.2(6) .
C3 C4 C5 119.6(5) .
C4 C5 C6 121.5(5) .
C1 C6 C5 118.4(5) .
C1 C6 C7 123.6(4) .
C5 C6 C7 118.0(5) .
N1 C7 C8 119.2(5) .
N1 C7 C6 120.3(4) .
C8 C7 C6 120.5(5) .
C9 C8 C7 121.2(6) .
C8 C9 C10 118.1(6) .
C11 C10 C9 119.3(6) .
N1 C11 C10 122.4(6) .
C13 C12 C17 120.2(5) .
C13 C12 S 118.4(4) .
C17 C12 S 121.3(4) .
C12 C13 C14 119.6(6) .
C15 C14 C13 121.9(7) .
C14 C15 C16 118.1(6) .
C14 C15 C18 119.6(7) .
C16 C15 C18 122.3(7) .
C15 C16 C17 121.2(6) .
C12 C17 C16 118.8(6) .
C20 C19 C23 108.1(5) .
C20 C19 C24 127.9(7) .
C23 C19 C24 123.9(6) .
C20 C19 Rh 70.8(3) .
C23 C19 Rh 70.0(3) .
C24 C19 Rh 127.5(4) .
C19 C20 C21 108.3(5) .
C19 C20 C25 125.4(7) .
C21 C20 C25 126.3(6) .
C19 C20 Rh 71.2(3) .
C21 C20 Rh 69.2(3) .
C25 C20 Rh 124.6(4) .
C20 C21 C22 108.0(5) .
C20 C21 C26 124.8(7) .
C22 C21 C26 126.4(7) .
C20 C21 Rh 71.9(3) .
C22 C21 Rh 72.5(3) .
C26 C21 Rh 129.4(5) .
C23 C22 C21 107.2(5) .
C23 C22 C27 127.9(7) .
C21 C22 C27 125.0(7) .
C22 C23 C19 108.3(5) .
C22 C23 C28 125.7(7) .
C19 C23 C28 125.9(7) .
C22 C23 Rh 72.1(3) .
C19 C23 Rh 70.9(3) .
C28 C23 Rh 126.4(5) .
F3 Sb F4 96.8(9) .
F3 Sb F2 77.7(9) .
F4 Sb F2 174.4(8) .
F3 Sb F5 176.8(9) .
F4 Sb F5 80.1(7) .
F2 Sb F5 105.5(7) .
F3 Sb F6 88.3(8) .
F4 Sb F6 91.9(8) .
F2 Sb F6 87.6(6) .
F5 Sb F6 91.6(5) .
F3 Sb F1 92.1(7) .
F4 Sb F1 86.3(7) .
F2 Sb F1 94.2(5) .
F5 Sb F1 88.0(4) .
F6 Sb F1 178.2(5) .
Cl1 C51 Cl2 138(2) .
C51 Cl1 Cl2 129.4(11) 7_565
C51 Cl2 Cl1 86(2) 7_565

loop_
_geom_bond_atom_site_label_1
_geom_bond_atom_site_label_2
_geom_bond_distance
_geom_bond_site_symmetry_2
Rh N1 2.113(4) .
Rh N2 2.122(4) .
Rh C21 2.123(5) .
Rh C23 2.153(5) .
Rh C20 2.160(5) .
Rh C19 2.164(5) .
Rh O1 2.189(4) .
N1 C11 1.344(7) .
N1 C7 1.358(7) .
N2 C1 1.425(6) .
N2 S 1.587(4) .
O2 C3 1.367(8) .
O2 C34 1.415(9) .
O3 S 1.453(4) .
O4 S 1.452(4) .
S C12 1.760(5) .
C1 C2 1.390(7) .
C1 C6 1.401(7) .
C2 C3 1.395(8) .
C3 C4 1.370(10) .
C4 C5 1.378(9) .
C5 C6 1.408(7) .
C6 C7 1.476(7) .
C7 C8 1.406(8) .
C8 C9 1.372(10) .
C9 C10 1.397(12) .
C10 C11 1.374(9) .
C12 C13 1.374(8) .
C12 C17 1.384(7) .
C13 C14 1.383(10) .
C14 C15 1.368(10) .
C15 C16 1.385(10) .
C15 C18 1.506(10) .
C16 C17 1.398(9) .
C19 C20 1.410(8) .
C19 C23 1.444(9) .
C19 C24 1.505(9) .
C20 C21 1.427(9) .
C20 C25 1.504(9) .
C21 C22 1.449(9) .
C21 C26 1.491(9) .
C22 C23 1.417(9) .
C22 C27 1.491(10) .
C23 C28 1.511(10) .
Sb F3 1.775(10) .
Sb F4 1.774(9) .
Sb F2 1.776(9) .
Sb F5 1.786(8) .
Sb F6 1.796(8) .
Sb F1 1.797(7) .
C51 Cl1 1.368(12) .
C51 Cl2 1.573(19) .
Cl1 Cl2 2.31(6) 7_565
Cl2 Cl1 2.31(6) 7_565
